data_1512622
loop_
_publ_author_name
'Xiu-Mei Zhang'
'Wei Gao'
'Jie-Ping Liu'
'En-Qing Gao'

_publ_section_title
;
 Mixed-bridging manganese(II) and copper(II) complexes with azide and
 pyridylbenzoate N-oxide: Structures and magnetic properties
;
_journal_name_full
;
Inorganica Chimica Acta
;
_journal_page_first 311
_journal_page_last 316
_journal_paper_doi 10.1016/j.ica.2012.03.050
_journal_volume 392
_journal_year 2012
_chemical_formula_sum 'C12 H8 Mn N4 O3'
_chemical_formula_weight 311.16
_space_group_IT_number 14
_symmetry_cell_setting monoclinic
_symmetry_space_group_name_Hall '-P 2ybc'
_symmetry_space_group_name_H-M 'P 1 21/c 1'
_atom_sites_solution_hydrogens geom
_atom_sites_solution_primary direct
_atom_sites_solution_secondary difmap
_cell_angle_alpha 90.00
_cell_angle_beta 100.8140(10)
_cell_angle_gamma 90.00
_cell_formula_units_Z 4
_cell_length_a 8.1675(2)
_cell_length_b 23.4539(6)
_cell_length_c 6.5517(2)
_cell_measurement_reflns_used 9685
_cell_measurement_temperature 296(2)
_cell_measurement_theta_max 28.24
_cell_measurement_theta_min 2.54
_cell_volume 1232.75(6)
_computing_cell_refinement 'Bruker SMART'
_computing_data_collection 'Bruker SMART'
_computing_data_reduction 'Bruker SAINT'
_computing_molecular_graphics 'Bruker SHELXTL'
_computing_publication_material 'Bruker SHELXTL'
_computing_structure_refinement 'Bruker SHELXTL'
_computing_structure_solution 'Bruker SHELXTL'
_diffrn_ambient_temperature 296(2)
_diffrn_measured_fraction_theta_full 0.975
_diffrn_measured_fraction_theta_max 0.975
_diffrn_measurement_device_type 'CCD area detector'
_diffrn_measurement_method 'phi and omega scans'
_diffrn_radiation_monochromator graphite
_diffrn_radiation_source 'fine-focus sealed tube'
_diffrn_radiation_type MoK\a
_diffrn_radiation_wavelength 0.71073
_diffrn_reflns_av_R_equivalents 0.0193
_diffrn_reflns_av_sigmaI/netI 0.0144
_diffrn_reflns_limit_h_max 10
_diffrn_reflns_limit_h_min -10
_diffrn_reflns_limit_k_max 29
_diffrn_reflns_limit_k_min -28
_diffrn_reflns_limit_l_max 8
_diffrn_reflns_limit_l_min -8
_diffrn_reflns_number 16575
_diffrn_reflns_theta_full 28.28
_diffrn_reflns_theta_max 28.28
_diffrn_reflns_theta_min 1.74
_exptl_absorpt_coefficient_mu 1.083
_exptl_absorpt_correction_T_max 0.9183
_exptl_absorpt_correction_T_min 0.8125
_exptl_absorpt_correction_type multi-scan
_exptl_absorpt_process_details SADABS
_exptl_crystal_colour yellow
_exptl_crystal_density_diffrn 1.677
_exptl_crystal_density_method 'not measured'
_exptl_crystal_description block
_exptl_crystal_F_000 628
_exptl_crystal_size_max 0.20
_exptl_crystal_size_mid 0.10
_exptl_crystal_size_min 0.08
_refine_diff_density_max 0.416
_refine_diff_density_min -0.288
_refine_diff_density_rms 0.056
_refine_ls_extinction_method none
_refine_ls_goodness_of_fit_ref 1.093
_refine_ls_hydrogen_treatment constr
_refine_ls_matrix_type full
_refine_ls_number_parameters 181
_refine_ls_number_reflns 2984
_refine_ls_number_restraints 0
_refine_ls_restrained_S_all 1.093
_refine_ls_R_factor_all 0.0319
_refine_ls_R_factor_gt 0.0290
_refine_ls_shift/su_max 0.002
_refine_ls_shift/su_mean 0.000
_refine_ls_structure_factor_coef Fsqd
_refine_ls_weighting_details 'calc w=1/[\s^2^(Fo^2^)+(0.0366P)^2^+0.6109P] where P=(Fo^2^+2Fc^2^)/3'
_refine_ls_weighting_scheme calc
_refine_ls_wR_factor_gt 0.0747
_refine_ls_wR_factor_ref 0.0767
_reflns_number_gt 2758
_reflns_number_total 2984
_reflns_threshold_expression >2sigma(I)
_cod_data_source_file ICA-2012-392-311-316-1.cif
_cod_data_source_block submission
_cod_original_sg_symbol_H-M P2(1)/c
_cod_database_code 1512622

loop_
_symmetry_equiv_pos_as_xyz
'x, y, z'
'-x, y+1/2, -z+1/2'
'-x, -y, -z'
'x, -y-1/2, z-1/2'

loop_
_atom_site_label
_atom_site_type_symbol
_atom_site_fract_x
_atom_site_fract_y
_atom_site_fract_z
_atom_site_U_iso_or_equiv
_atom_site_adp_type
_atom_site_occupancy
_atom_site_symmetry_multiplicity
_atom_site_calc_flag
_atom_site_refinement_flags
Mn1 Mn 0.41932(3) 0.744531(9) 1.00284(3) 0.02477(9) Uani 1 1 d .
C1 C 0.40195(19) 0.86076(6) 1.2393(2) 0.0266(3) Uani 1 1 d .
C2 C 0.35073(19) 0.92161(6) 1.1931(2) 0.0264(3) Uani 1 1 d .
C3 C 0.3164(2) 0.94048(7) 0.9893(3) 0.0331(4) Uani 1 1 d .
H3A H 0.3251 0.9154 0.8820 0.040 Uiso 1 1 calc R
C4 C 0.2691(2) 0.99637(7) 0.9439(3) 0.0350(4) Uani 1 1 d .
H4A H 0.2440 1.0083 0.8062 0.042 Uiso 1 1 calc R
C5 C 0.2587(2) 1.03486(7) 1.1024(3) 0.0286(3) Uani 1 1 d .
C6 C 0.2910(3) 1.01577(7) 1.3063(3) 0.0385(4) Uani 1 1 d .
H6A H 0.2828 1.0409 1.4136 0.046 Uiso 1 1 calc R
C7 C 0.3353(2) 0.95955(7) 1.3515(3) 0.0358(4) Uani 1 1 d .
H7A H 0.3548 0.9471 1.4886 0.043 Uiso 1 1 calc R
C8 C 0.2168(2) 1.09548(7) 1.0514(3) 0.0286(3) Uani 1 1 d .
C9 C 0.0851(2) 1.11065(8) 0.8948(3) 0.0351(4) Uani 1 1 d .
H9A H 0.0201 1.0826 0.8183 0.042 Uiso 1 1 calc R
C10 C 0.0509(2) 1.16772(8) 0.8529(3) 0.0376(4) Uani 1 1 d .
H10A H -0.0401 1.1782 0.7521 0.045 Uiso 1 1 calc R
C11 C 0.1517(2) 1.20874(7) 0.9604(3) 0.0325(3) Uani 1 1 d .
H11A H 0.1292 1.2471 0.9331 0.039 Uiso 1 1 calc R
C12 C 0.3154(2) 1.13821(7) 1.1564(2) 0.0279(3) Uani 1 1 d .
H12A H 0.4040 1.1289 1.2624 0.034 Uiso 1 1 calc R
N1 N 0.28346(17) 1.19313(5) 1.1057(2) 0.0263(3) Uani 1 1 d .
N2 N 0.24379(18) 0.73096(6) 1.2149(2) 0.0318(3) Uani 1 1 d .
N3 N 0.14795(18) 0.69167(7) 1.1944(2) 0.0346(3) Uani 1 1 d .
N4 N 0.0525(3) 0.65528(10) 1.1714(3) 0.0627(5) Uani 1 1 d .
O1 O 0.43058(17) 0.83138(5) 1.09067(19) 0.0355(3) Uani 1 1 d .
O2 O 0.41182(17) 0.84305(5) 1.42299(19) 0.0359(3) Uani 1 1 d .
O3 O 0.38921(15) 1.23466(5) 1.19304(18) 0.0289(2) Uani 1 1 d .

loop_
_atom_site_aniso_label
_atom_site_aniso_U_11
_atom_site_aniso_U_22
_atom_site_aniso_U_33
_atom_site_aniso_U_23
_atom_site_aniso_U_13
_atom_site_aniso_U_12
Mn1 0.03855(15) 0.01598(13) 0.02023(13) -0.00087(8) 0.00662(9) -0.00151(9)
C1 0.0346(8) 0.0153(7) 0.0292(8) 0.0001(5) 0.0046(6) -0.0028(6)
C2 0.0331(7) 0.0164(7) 0.0291(8) 0.0005(6) 0.0047(6) -0.0014(6)
C3 0.0504(10) 0.0213(8) 0.0274(8) -0.0024(6) 0.0067(7) 0.0011(7)
C4 0.0534(10) 0.0247(8) 0.0259(8) 0.0038(6) 0.0047(7) 0.0025(7)
C5 0.0326(8) 0.0193(8) 0.0330(8) 0.0008(6) 0.0040(6) -0.0006(6)
C6 0.0633(12) 0.0217(8) 0.0303(8) -0.0039(6) 0.0081(8) 0.0049(7)
C7 0.0592(11) 0.0221(8) 0.0253(8) 0.0010(6) 0.0058(7) 0.0040(7)
C8 0.0332(8) 0.0208(8) 0.0317(8) 0.0019(6) 0.0057(6) 0.0016(6)
C9 0.0347(8) 0.0271(9) 0.0403(9) -0.0017(7) -0.0013(7) -0.0010(6)
C10 0.0350(8) 0.0328(9) 0.0407(9) 0.0060(7) -0.0036(7) 0.0055(7)
C11 0.0375(8) 0.0224(8) 0.0370(9) 0.0055(6) 0.0052(7) 0.0065(6)
C12 0.0337(8) 0.0203(8) 0.0291(8) 0.0020(6) 0.0039(6) 0.0035(6)
N1 0.0331(6) 0.0183(6) 0.0279(6) 0.0003(5) 0.0067(5) 0.0005(5)
N2 0.0395(7) 0.0310(7) 0.0253(7) 0.0001(5) 0.0070(5) -0.0014(6)
N3 0.0369(7) 0.0389(8) 0.0277(7) 0.0046(6) 0.0051(6) 0.0004(6)
N4 0.0641(12) 0.0638(13) 0.0584(12) 0.0039(10) 0.0071(9) -0.0293(10)
O1 0.0572(7) 0.0166(5) 0.0354(6) -0.0008(5) 0.0153(5) 0.0013(5)
O2 0.0593(8) 0.0190(6) 0.0286(6) 0.0023(4) 0.0060(5) 0.0023(5)
O3 0.0375(6) 0.0193(5) 0.0293(6) -0.0013(4) 0.0050(5) -0.0026(4)

loop_
_atom_type_symbol
_atom_type_description
_atom_type_scat_dispersion_real
_atom_type_scat_dispersion_imag
_atom_type_scat_source
C C 0.0033 0.0016 'International Tables Vol C Tables 4.2.6.8 and 6.1.1.4'
H H 0.0000 0.0000 'International Tables Vol C Tables 4.2.6.8 and 6.1.1.4'
N N 0.0061 0.0033 'International Tables Vol C Tables 4.2.6.8 and 6.1.1.4'
O O 0.0106 0.0060 'International Tables Vol C Tables 4.2.6.8 and 6.1.1.4'
Mn Mn 0.3368 0.7283 'International Tables Vol C Tables 4.2.6.8 and 6.1.1.4'

loop_
_geom_angle_atom_site_label_1
_geom_angle_atom_site_label_2
_geom_angle_atom_site_label_3
_geom_angle
_geom_angle_site_symmetry_1
_geom_angle_site_symmetry_3
O1 Mn1 O2 178.43(5) . 4_575
O1 Mn1 N2 88.15(5) . .
O2 Mn1 N2 91.36(5) 4_575 .
O1 Mn1 N2 88.28(5) . 4_575
O2 Mn1 N2 93.27(5) 4_575 4_575
N2 Mn1 N2 100.41(6) . 4_575
O1 Mn1 O3 86.96(4) . 3_677
O2 Mn1 O3 93.46(5) 4_575 3_677
N2 Mn1 O3 174.32(5) . 3_677
N2 Mn1 O3 82.33(5) 4_575 3_677
O1 Mn1 O3 82.73(5) . 2_647
O2 Mn1 O3 95.72(4) 4_575 2_647
N2 Mn1 O3 81.73(5) . 2_647
N2 Mn1 O3 170.71(5) 4_575 2_647
O3 Mn1 O3 94.78(5) 3_677 2_647
O1 C1 O2 125.02(15) . .
O1 C1 C2 116.89(14) . .
O2 C1 C2 118.09(14) . .
C3 C2 C7 119.00(14) . .
C3 C2 C1 119.78(14) . .
C7 C2 C1 121.22(14) . .
C4 C3 C2 120.55(15) . .
C4 C3 H3A 119.7 . .
C2 C3 H3A 119.7 . .
C3 C4 C5 120.56(15) . .
C3 C4 H4A 119.7 . .
C5 C4 H4A 119.7 . .
C6 C5 C4 118.85(15) . .
C6 C5 C8 121.34(15) . .
C4 C5 C8 119.80(15) . .
C7 C6 C5 120.57(16) . .
C7 C6 H6A 119.7 . .
C5 C6 H6A 119.7 . .
C6 C7 C2 120.42(15) . .
C6 C7 H7A 119.8 . .
C2 C7 H7A 119.8 . .
C12 C8 C9 118.68(15) . .
C12 C8 C5 119.52(14) . .
C9 C8 C5 121.74(15) . .
C10 C9 C8 119.63(16) . .
C10 C9 H9A 120.2 . .
C8 C9 H9A 120.2 . .
C11 C10 C9 119.80(16) . .
C11 C10 H10A 120.1 . .
C9 C10 H10A 120.1 . .
N1 C11 C10 119.69(15) . .
N1 C11 H11A 120.2 . .
C10 C11 H11A 120.2 . .
N1 C12 C8 120.19(14) . .
N1 C12 H12A 119.9 . .
C8 C12 H12A 119.9 . .
C12 N1 C11 121.87(14) . .
C12 N1 O3 120.38(13) . .
C11 N1 O3 117.67(13) . .
N3 N2 Mn1 121.96(12) . .
N3 N2 Mn1 126.67(11) . 4_576
Mn1 N2 Mn1 96.07(6) . 4_576
N4 N3 N2 177.8(2) . .
C1 O1 Mn1 137.57(11) . .
C1 O2 Mn1 123.29(10) . 4_576
N1 O3 Mn1 111.74(9) . 3_677
N1 O3 Mn1 135.51(9) . 2_657
Mn1 O3 Mn1 92.28(4) 3_677 2_657

loop_
_geom_bond_atom_site_label_1
_geom_bond_atom_site_label_2
_geom_bond_distance
_geom_bond_site_symmetry_2
Mn1 O1 2.1140(11) .
Mn1 O2 2.1178(12) 4_575
Mn1 N2 2.1986(14) .
Mn1 N2 2.2204(14) 4_575
Mn1 O3 2.2548(12) 3_677
Mn1 O3 2.3022(12) 2_647
C1 O1 1.2503(19) .
C1 O2 1.2614(19) .
C1 C2 1.502(2) .
C2 C3 1.384(2) .
C2 C7 1.391(2) .
C3 C4 1.383(2) .
C3 H3A 0.9300 .
C4 C5 1.391(2) .
C4 H4A 0.9300 .
C5 C6 1.386(2) .
C5 C8 1.486(2) .
C6 C7 1.385(2) .
C6 H6A 0.9300 .
C7 H7A 0.9300 .
C8 C12 1.385(2) .
C8 C9 1.387(2) .
C9 C10 1.384(3) .
C9 H9A 0.9300 .
C10 C11 1.372(3) .
C10 H10A 0.9300 .
C11 N1 1.347(2) .
C11 H11A 0.9300 .
C12 N1 1.343(2) .
C12 H12A 0.9300 .
N1 O3 1.3553(17) .
N2 N3 1.200(2) .
N2 Mn1 2.2204(14) 4_576
N3 N4 1.147(2) .
O2 Mn1 2.1178(12) 4_576
O3 Mn1 2.2548(12) 3_677
O3 Mn1 2.3022(12) 2_657
